data_7049659
loop_
_publ_author_name
'Thu\'ery, Pierre'
'Atoini, Youssef'
'Harrowfield, Jack'

_publ_section_title
;
 The sulfonate group as a ligand: a fine balance between hydrogen bonding
 and metal ion coordination in uranyl ion complexes.
;
_journal_issue 24
_journal_name_full 'Dalton transactions (Cambridge, England : 2003)'
_journal_page_first 8756
_journal_page_last 8772
_journal_paper_doi 10.1039/c9dt01024f
_journal_volume 48
_journal_year 2019
_chemical_formula_sum 'C136 H252 Cu5 N20 O49 S8'
_chemical_formula_weight 3525.74
_space_group_crystal_system triclinic
_space_group_IT_number 2
_space_group_name_Hall '-P 1'
_space_group_name_H-M_alt 'P -1'
_symmetry_space_group_name_Hall '-P 1'
_symmetry_space_group_name_H-M 'P -1'
_atom_sites_solution_hydrogens mixed
_atom_sites_solution_primary dual
_audit_creation_method SHELXL-2014
_audit_update_record
;
2019-01-23 deposited with the CCDC.    2019-04-11 downloaded from the CCDC.
;
_cell_angle_alpha 74.324(3)
_cell_angle_beta 68.424(3)
_cell_angle_gamma 64.208(3)
_cell_formula_units_Z 1
_cell_length_a 14.9382(9)
_cell_length_b 16.2333(11)
_cell_length_c 20.2169(14)
_cell_measurement_reflns_used 195268
_cell_measurement_temperature 100(2)
_cell_measurement_theta_max 25.68
_cell_measurement_theta_min 2.33
_cell_volume 4069.1(5)
_computing_cell_refinement 'HKL2000 (Otwinowski & Minor, 1997)'
_computing_data_collection 'COLLECT (Nonius, 1998)'
_computing_data_reduction 'HKL2000 (Otwinowski & Minor, 1997)'
_computing_molecular_graphics 'SHELXTL (Sheldrick, 2008)'
_computing_publication_material 'SHELXTL (Sheldrick, 2008); PLATON (Spek, 2003)'
_computing_structure_refinement 'SHELXL (Sheldrick, 2015)'
_computing_structure_solution 'SHELXT (Sheldrick, 2015)'
_diffrn_ambient_temperature 100(2)
_diffrn_measured_fraction_theta_full 0.999
_diffrn_measured_fraction_theta_max 0.999
_diffrn_measurement_device_type 'Nonius Kappa-CCD area-detector diffractometer'
_diffrn_measurement_method 'two \f and ten \w scans with 2\% steps (709 frames)'
_diffrn_radiation_monochromator graphite
_diffrn_radiation_source 'fine-focus sealed tube'
_diffrn_radiation_type MoK\a
_diffrn_radiation_wavelength 0.71073
_diffrn_reflns_av_R_equivalents 0.0448
_diffrn_reflns_av_unetI/netI 0.0631
_diffrn_reflns_Laue_measured_fraction_full 0.999
_diffrn_reflns_Laue_measured_fraction_max 0.999
_diffrn_reflns_limit_h_max 18
_diffrn_reflns_limit_h_min -18
_diffrn_reflns_limit_k_max 19
_diffrn_reflns_limit_k_min -19
_diffrn_reflns_limit_l_max 24
_diffrn_reflns_limit_l_min -24
_diffrn_reflns_number 195268
_diffrn_reflns_point_group_measured_fraction_full 0.999
_diffrn_reflns_point_group_measured_fraction_max 0.999
_diffrn_reflns_theta_full 25.242
_diffrn_reflns_theta_max 25.682
_diffrn_reflns_theta_min 2.325
_diffrn_standards_decay_% 0
_diffrn_standards_interval_time 0
_diffrn_standards_number 0
_exptl_absorpt_coefficient_mu 0.832
_exptl_absorpt_correction_T_max 0.936
_exptl_absorpt_correction_T_min 0.791
_exptl_absorpt_correction_type multi-scan
_exptl_absorpt_process_details 'SCALEPACK (Otwinowski & Minor, 1997)'
_exptl_crystal_colour 'translucent purple'
_exptl_crystal_density_diffrn 1.439
_exptl_crystal_description platelet
_exptl_crystal_F_000 1873
_exptl_crystal_size_max 0.20
_exptl_crystal_size_mid 0.20
_exptl_crystal_size_min 0.08
_refine_diff_density_max 0.800
_refine_diff_density_min -0.538
_refine_diff_density_rms 0.073
_refine_ls_extinction_method none
_refine_ls_goodness_of_fit_ref 0.999
_refine_ls_hydrogen_treatment constr
_refine_ls_matrix_type full
_refine_ls_number_parameters 1003
_refine_ls_number_reflns 15436
_refine_ls_number_restraints 0
_refine_ls_restrained_S_all 0.999
_refine_ls_R_factor_all 0.0648
_refine_ls_R_factor_gt 0.0391
_refine_ls_shift/su_max 0.001
_refine_ls_shift/su_mean 0.000
_refine_ls_structure_factor_coef Fsqd
_refine_ls_weighting_details 'w=1/[\s^2^(Fo^2^)+(0.0494P)^2^] where P=(Fo^2^+2Fc^2^)/3'
_refine_ls_weighting_scheme calc
_refine_ls_wR_factor_gt 0.0900
_refine_ls_wR_factor_ref 0.0971
_reflns_Friedel_coverage 0.000
_reflns_number_gt 11140
_reflns_number_total 15436
_reflns_threshold_expression 'I > 2\s(I)'
_cod_data_source_file c9dt01024f1.cif
_cod_data_source_block 7
_cod_depositor_comments 'Adding full bibliography for 7049652--7049661.cif.'
_cod_database_code 7049659
_shelx_space_group_comment
;
The symmetry employed for this shelxl refinement is uniquely defined
by the following loop, which should always be used as a source of
symmetry information in preference to the above space-group names.
They are only intended as comments.
;
_shelxl_version_number 2014-3

loop_
_space_group_symop_operation_xyz
'x, y, z'
'-x, -y, -z'

loop_
_atom_site_label
_atom_site_type_symbol
_atom_site_fract_x
_atom_site_fract_y
_atom_site_fract_z
_atom_site_U_iso_or_equiv
_atom_site_adp_type
_atom_site_occupancy
_atom_site_site_symmetry_order
_atom_site_calc_flag
_atom_site_refinement_flags_posn
_atom_site_refinement_flags_adp
_atom_site_refinement_flags_occupancy
Cu1 Cu 0.20366(3) 0.63245(2) 0.42971(2) 0.02633(9) Uani 1 1 d . . .
Cu2 Cu 0.61907(2) 1.03170(2) 0.26697(2) 0.02458(9) Uani 1 1 d . . .
Cu3 Cu 1.0000 0.5000 0.0000 0.02295(11) Uani 1 2 d S . P
S1 S 0.22092(5) 0.48852(4) 0.32203(4) 0.02489(15) Uani 1 1 d . . .
S2 S -0.15241(5) 1.04354(4) 0.29981(4) 0.02362(15) Uani 1 1 d . . .
S3 S 0.38561(5) 1.02892(4) 0.24311(4) 0.02452(15) Uani 1 1 d . . .
S4 S 0.76244(5) 0.55829(4) 0.15897(4) 0.02334(15) Uani 1 1 d . . .
O1 O 0.15508(14) 0.54982(12) 0.37749(10) 0.0273(4) Uani 1 1 d . . .
O2 O 0.17065(15) 0.43309(12) 0.31556(10) 0.0324(5) Uani 1 1 d . . .
O3 O 0.32436(14) 0.43396(12) 0.33085(10) 0.0303(4) Uani 1 1 d . . .
O4 O -0.22569(13) 0.99998(12) 0.31167(10) 0.0266(4) Uani 1 1 d . . .
O5 O -0.19271(14) 1.14193(12) 0.27298(10) 0.0273(4) Uani 1 1 d . . .
O6 O -0.11768(14) 1.02515(13) 0.36303(10) 0.0291(4) Uani 1 1 d . . .
O7 O 0.47871(14) 1.05129(12) 0.21760(10) 0.0271(4) Uani 1 1 d . . .
O8 O 0.39952(14) 0.94388(12) 0.29451(10) 0.0280(4) Uani 1 1 d . . .
O9 O 0.29117(14) 1.10414(13) 0.27119(11) 0.0318(5) Uani 1 1 d . . .
O10 O 0.85156(13) 0.57790(12) 0.10614(10) 0.0263(4) Uani 1 1 d . . .
O11 O 0.72913(14) 0.59395(12) 0.22601(10) 0.0295(4) Uani 1 1 d . . .
O12 O 0.77937(14) 0.46012(11) 0.16772(10) 0.0262(4) Uani 1 1 d . . .
O13 O 0.28274(13) 0.72411(11) 0.04309(9) 0.0229(4) Uani 1 1 d . . .
O14 O 0.18519(14) 0.89373(12) 0.04826(10) 0.0276(4) Uani 1 1 d . . .
H14 H 0.2147 0.8279 0.0479 0.033 Uiso 1 1 d R U .
O15 O 0.35855(13) 0.95154(12) -0.01677(9) 0.0247(4) Uani 1 1 d . . .
H15 H 0.3917 0.8840 -0.0203 0.030 Uiso 1 1 d R U .
O16 O 0.44177(13) 0.76247(11) 0.00610(9) 0.0244(4) Uani 1 1 d . . .
H16 H 0.3843 0.7515 0.0127 0.029 Uiso 1 1 d R U .
O17 O 0.18334(15) 1.29248(13) 0.24770(10) 0.0330(5) Uani 1 1 d . . .
H17A H 0.1974 1.3301 0.2618 0.040 Uiso 1 1 d R U .
H17B H 0.2337 1.2356 0.2587 0.040 Uiso 1 1 d R U .
O18 O -0.17024(15) 1.30818(13) 0.27168(11) 0.0346(5) Uani 1 1 d . . .
H18A H -0.1837 1.2574 0.2657 0.042 Uiso 1 1 d R U .
H18B H -0.1810 1.3558 0.2316 0.042 Uiso 1 1 d R U .
O19 O 0.03173(16) 1.07772(14) 0.37381(11) 0.0376(5) Uani 1 1 d . . .
H19A H -0.0106 1.0625 0.3629 0.045 Uiso 1 1 d R U .
H19B H 0.0541 1.1162 0.3305 0.045 Uiso 1 1 d R U .
O20 O -0.30363(19) 1.04218(18) 0.48346(14) 0.0648(7) Uani 1 1 d . . .
H20A H -0.2502 1.0372 0.4365 0.078 Uiso 1 1 d R U .
H20B H -0.2868 1.0451 0.5178 0.078 Uiso 1 1 d R U .
O21 O 0.21652(17) 0.95320(16) 0.40852(12) 0.0502(6) Uani 1 1 d . . .
H21A H 0.2785 0.9478 0.3714 0.060 Uiso 1 1 d R U .
H21B H 0.1657 1.0008 0.3993 0.060 Uiso 1 1 d R U .
O22 O 0.04374(16) 1.21407(14) 0.25785(11) 0.0373(5) Uani 1 1 d . . .
H22A H 0.0830 1.2468 0.2613 0.045 Uiso 1 1 d R U .
H22B H -0.0206 1.2542 0.2603 0.045 Uiso 1 1 d R U .
O23 O -0.25322(17) 1.32928(16) 0.41820(12) 0.0464(6) Uani 1 1 d . . .
H23A H -0.2298 1.3202 0.3671 0.056 Uiso 1 1 d R U .
H23B H -0.2045 1.2719 0.4318 0.056 Uiso 1 1 d R U .
O24 O -0.13284(16) 1.16606(14) 0.48782(11) 0.0392(5) Uani 1 1 d . . .
H24A H -0.0835 1.1353 0.4550 0.047 Uiso 1 1 d R U .
H24B H -0.1584 1.1184 0.5144 0.047 Uiso 1 1 d R U .
O25 O -0.4145(3) 1.2386(3) 0.4664(2) 0.0409(10) Uani 0.5 1 d . . P
H25A H -0.3849 1.1854 0.4582 0.049 Uiso 0.5 1 d R U P
H25B H -0.3696 1.2628 0.4445 0.049 Uiso 0.5 1 d R U P
N1 N 0.18987(18) 0.55839(15) 0.52788(12) 0.0297(5) Uani 1 1 d . . .
H1 H 0.2138 0.5818 0.5468 0.036 Uiso 1 1 d R U .
N2 N 0.35394(17) 0.54236(16) 0.40622(13) 0.0299(5) Uani 1 1 d . . .
H2 H 0.3596 0.5081 0.3721 0.036 Uiso 1 1 d R U .
N3 N 0.22792(18) 0.71552(15) 0.33435(12) 0.0289(5) Uani 1 1 d . . .
H3 H 0.2255 0.6857 0.3020 0.035 Uiso 1 1 d R U .
N4 N 0.06060(17) 0.73196(15) 0.45585(12) 0.0273(5) Uani 1 1 d . . .
H4 H 0.0747 0.7687 0.4788 0.033 Uiso 1 1 d R U .
N5 N 0.53378(17) 1.09004(14) 0.35810(12) 0.0270(5) Uani 1 1 d . . .
H5 H 0.5821 1.0880 0.3777 0.032 Uiso 1 1 d R U .
N6 N 0.59327(17) 0.91605(14) 0.32537(12) 0.0247(5) Uani 1 1 d . . .
H6 H 0.5356 0.9232 0.3095 0.030 Uiso 1 1 d R U .
N7 N 0.70463(16) 0.97406(14) 0.17537(11) 0.0225(5) Uani 1 1 d . . .
H7 H 0.6614 0.9802 0.1491 0.027 Uiso 1 1 d R U .
N8 N 0.64556(16) 1.14770(14) 0.20934(11) 0.0229(5) Uani 1 1 d . . .
H8 H 0.6974 1.1406 0.2261 0.028 Uiso 1 1 d R U .
N9 N 0.88260(17) 0.56147(14) -0.04689(12) 0.0229(5) Uani 1 1 d . . .
H9 H 0.8270 0.5863 -0.0052 0.028 Uiso 1 1 d R U .
N10 N 1.03510(17) 0.61300(14) -0.04484(12) 0.0233(5) Uani 1 1 d . . .
H10 H 1.0880 0.5965 -0.0895 0.028 Uiso 1 1 d R U .
C1 C 0.2404(2) 0.56195(17) 0.24004(14) 0.0237(6) Uani 1 1 d . . .
C2 C 0.1567(2) 0.63819(17) 0.22370(14) 0.0211(6) Uani 1 1 d . . .
H2A H 0.0899 0.6521 0.2578 0.025 Uiso 1 1 calc R U .
C3 C 0.1694(2) 0.69413(17) 0.15814(14) 0.0217(6) Uani 1 1 d . . .
C4 C 0.2690(2) 0.67337(17) 0.10742(14) 0.0221(6) Uani 1 1 d . . .
C5 C 0.3541(2) 0.59643(18) 0.12502(14) 0.0229(6) Uani 1 1 d . . .
C6 C 0.3383(2) 0.54210(17) 0.19096(14) 0.0225(6) Uani 1 1 d . . .
H6A H 0.3953 0.4906 0.2027 0.027 Uiso 1 1 calc R U .
C7 C 0.0758(2) 0.77442(17) 0.14054(15) 0.0229(6) Uani 1 1 d . . .
H7A H 0.0131 0.7597 0.1675 0.027 Uiso 1 1 calc R U .
H7B H 0.0842 0.7801 0.0888 0.027 Uiso 1 1 calc R U .
C8 C 0.05760(19) 0.86737(17) 0.15736(14) 0.0213(6) Uani 1 1 d . . .
C9 C -0.02080(19) 0.90510(17) 0.21695(14) 0.0217(6) Uani 1 1 d . . .
H9A H -0.0599 0.8700 0.2495 0.026 Uiso 1 1 calc R U .
C10 C -0.04325(19) 0.99253(17) 0.23002(14) 0.0221(6) Uani 1 1 d . . .
C11 C 0.01855(19) 1.04168(18) 0.18526(14) 0.0233(6) Uani 1 1 d . . .
H11 H 0.0051 1.1005 0.1953 0.028 Uiso 1 1 calc R U .
C12 C 0.09883(19) 1.00600(17) 0.12664(14) 0.0215(6) Uani 1 1 d . . .
C13 C 0.11537(19) 0.92010(17) 0.11055(14) 0.0231(6) Uani 1 1 d . . .
C14 C 0.16837(19) 1.05726(17) 0.07756(15) 0.0232(6) Uani 1 1 d . . .
H14A H 0.1329 1.1234 0.0841 0.028 Uiso 1 1 calc R U .
H14B H 0.1795 1.0527 0.0271 0.028 Uiso 1 1 calc R U .
C15 C 0.2731(2) 1.01982(17) 0.09177(14) 0.0217(6) Uani 1 1 d . . .
C16 C 0.2806(2) 1.04033(17) 0.15211(14) 0.0233(6) Uani 1 1 d . . .
H16A H 0.2207 1.0796 0.1829 0.028 Uiso 1 1 calc R U .
C17 C 0.3747(2) 1.00371(17) 0.16702(14) 0.0216(6) Uani 1 1 d . . .
C18 C 0.4624(2) 0.94523(17) 0.12277(14) 0.0228(6) Uani 1 1 d . . .
H18 H 0.5263 0.9195 0.1341 0.027 Uiso 1 1 calc R U .
C19 C 0.4583(2) 0.92361(17) 0.06228(14) 0.0222(6) Uani 1 1 d . . .
C20 C 0.3631(2) 0.96374(17) 0.04647(14) 0.0212(6) Uani 1 1 d . . .
C21 C 0.5547(2) 0.85761(17) 0.01641(14) 0.0230(6) Uani 1 1 d . . .
H21C H 0.6159 0.8705 0.0118 0.028 Uiso 1 1 calc R U .
H21D H 0.5476 0.8675 -0.0322 0.028 Uiso 1 1 calc R U .
C22 C 0.57178(19) 0.75789(17) 0.04881(14) 0.0215(6) Uani 1 1 d . . .
C23 C 0.64636(19) 0.70867(17) 0.08491(14) 0.0220(6) Uani 1 1 d . . .
H23 H 0.6884 0.7372 0.0876 0.026 Uiso 1 1 calc R U .
C24 C 0.66090(19) 0.61810(17) 0.11728(14) 0.0217(6) Uani 1 1 d . . .
C25 C 0.59960(19) 0.57649(17) 0.11411(14) 0.0219(6) Uani 1 1 d . . .
H25 H 0.6087 0.5152 0.1371 0.026 Uiso 1 1 calc R U .
C26 C 0.52432(19) 0.62335(17) 0.07752(14) 0.0218(6) Uani 1 1 d . . .
C27 C 0.51093(19) 0.71413(17) 0.04467(14) 0.0219(6) Uani 1 1 d . . .
C28 C 0.46141(19) 0.57409(17) 0.07143(15) 0.0232(6) Uani 1 1 d . . .
H28A H 0.4539 0.5911 0.0223 0.028 Uiso 1 1 calc R U .
H28B H 0.5005 0.5067 0.0783 0.028 Uiso 1 1 calc R U .
C29 C 0.2673(2) 0.4642(2) 0.51465(17) 0.0381(7) Uani 1 1 d . . .
H29A H 0.2458 0.4361 0.4883 0.046 Uiso 1 1 calc R U .
H29B H 0.2740 0.4244 0.5607 0.046 Uiso 1 1 calc R U .
C30 C 0.3688(2) 0.4744(2) 0.47064(17) 0.0402(8) Uani 1 1 d . . .
H30A H 0.3940 0.4953 0.4996 0.048 Uiso 1 1 calc R U .
H30B H 0.4215 0.4140 0.4561 0.048 Uiso 1 1 calc R U .
C31 C 0.4377(2) 0.5807(2) 0.37037(17) 0.0374(7) Uani 1 1 d . . .
C32 C 0.4195(2) 0.6400(2) 0.29960(16) 0.0354(7) Uani 1 1 d . . .
H32A H 0.4831 0.6529 0.2715 0.042 Uiso 1 1 calc R U .
H32B H 0.4125 0.6019 0.2723 0.042 Uiso 1 1 calc R U .
C33 C 0.3281(2) 0.7310(2) 0.30198(16) 0.0326(7) Uani 1 1 d . . .
H33 H 0.3309 0.7684 0.3327 0.039 Uiso 1 1 calc R U .
C34 C 0.4277(3) 0.6419(3) 0.42208(19) 0.0540(10) Uani 1 1 d . . .
H34A H 0.3580 0.6901 0.4321 0.081 Uiso 1 1 calc R U .
H34B H 0.4795 0.6705 0.3997 0.081 Uiso 1 1 calc R U .
H34C H 0.4394 0.6035 0.4670 0.081 Uiso 1 1 calc R U .
C35 C 0.5444(2) 0.5023(3) 0.3531(2) 0.0566(10) Uani 1 1 d . . .
H35A H 0.5575 0.4640 0.3977 0.085 Uiso 1 1 calc R U .
H35B H 0.5982 0.5284 0.3284 0.085 Uiso 1 1 calc R U .
H35C H 0.5458 0.4644 0.3221 0.085 Uiso 1 1 calc R U .
C36 C 0.3352(3) 0.7842(2) 0.22623(16) 0.0407(8) Uani 1 1 d . . .
H36A H 0.4018 0.7923 0.2060 0.061 Uiso 1 1 calc R U .
H36B H 0.2783 0.8447 0.2284 0.061 Uiso 1 1 calc R U .
H36C H 0.3301 0.7494 0.1958 0.061 Uiso 1 1 calc R U .
C37 C 0.1343(2) 0.80367(19) 0.33909(16) 0.0327(7) Uani 1 1 d . . .
H37A H 0.1260 0.8316 0.2907 0.039 Uiso 1 1 calc R U .
H37B H 0.1426 0.8481 0.3594 0.039 Uiso 1 1 calc R U .
C38 C 0.0400(2) 0.7823(2) 0.38672(15) 0.0328(7) Uani 1 1 d . . .
H38A H -0.0218 0.8402 0.3949 0.039 Uiso 1 1 calc R U .
H38B H 0.0266 0.7439 0.3637 0.039 Uiso 1 1 calc R U .
C39 C -0.0285(2) 0.7115(2) 0.51292(16) 0.0325(7) Uani 1 1 d . . .
C40 C 0.0080(2) 0.6583(2) 0.57905(15) 0.0325(7) Uani 1 1 d . . .
H40A H 0.0391 0.6935 0.5906 0.039 Uiso 1 1 calc R U .
H40B H -0.0543 0.6580 0.6197 0.039 Uiso 1 1 calc R U .
C41 C 0.0855(2) 0.5590(2) 0.57595(16) 0.0364(7) Uani 1 1 d . . .
H41 H 0.0615 0.5251 0.5557 0.044 Uiso 1 1 calc R U .
C42 C -0.1188(2) 0.8032(2) 0.53546(19) 0.0491(9) Uani 1 1 d . . .
H42A H -0.0937 0.8385 0.5519 0.074 Uiso 1 1 calc R U .
H42B H -0.1752 0.7895 0.5744 0.074 Uiso 1 1 calc R U .
H42C H -0.1445 0.8395 0.4943 0.074 Uiso 1 1 calc R U .
C43 C -0.0698(3) 0.6595(2) 0.48673(19) 0.0455(8) Uani 1 1 d . . .
H43A H -0.1059 0.7008 0.4514 0.068 Uiso 1 1 calc R U .
H43B H -0.1183 0.6373 0.5274 0.068 Uiso 1 1 calc R U .
H43C H -0.0119 0.6068 0.4644 0.068 Uiso 1 1 calc R U .
C44 C 0.0904(3) 0.5124(3) 0.65214(19) 0.0623(11) Uani 1 1 d . . .
H44A H 0.1372 0.4475 0.6506 0.093 Uiso 1 1 calc R U .
H44B H 0.0207 0.5161 0.6827 0.093 Uiso 1 1 calc R U .
H44C H 0.1162 0.5439 0.6717 0.093 Uiso 1 1 calc R U .
C45 C 0.4791(2) 1.02938(18) 0.40639(15) 0.0298(6) Uani 1 1 d . . .
H45A H 0.4181 1.0399 0.3918 0.036 Uiso 1 1 calc R U .
H45B H 0.4545 1.0430 0.4563 0.036 Uiso 1 1 calc R U .
C46 C 0.5541(2) 0.93026(18) 0.40176(15) 0.0291(6) Uani 1 1 d . . .
H46A H 0.6124 0.9182 0.4200 0.035 Uiso 1 1 calc R U .
H46B H 0.5183 0.8877 0.4310 0.035 Uiso 1 1 calc R U .
C47 C 0.6680(2) 0.81978(18) 0.31092(15) 0.0250(6) Uani 1 1 d . . .
C48 C 0.7023(2) 0.81813(17) 0.22917(14) 0.0246(6) Uani 1 1 d . . .
H48A H 0.7411 0.7529 0.2203 0.030 Uiso 1 1 calc R U .
H48B H 0.6390 0.8410 0.2137 0.030 Uiso 1 1 calc R U .
C49 C 0.7687(2) 0.87263(17) 0.18114(14) 0.0241(6) Uani 1 1 d . . .
H49 H 0.8234 0.8612 0.2035 0.029 Uiso 1 1 calc R U .
C50 C 0.6116(2) 0.75211(19) 0.34661(16) 0.0315(7) Uani 1 1 d . . .
H50A H 0.5896 0.7505 0.3988 0.047 Uiso 1 1 calc R U .
H50B H 0.6587 0.6903 0.3339 0.047 Uiso 1 1 calc R U .
H50C H 0.5506 0.7725 0.3298 0.047 Uiso 1 1 calc R U .
C51 C 0.7603(2) 0.79116(19) 0.33921(15) 0.0288(6) Uani 1 1 d . . .
H51A H 0.7865 0.8411 0.3247 0.043 Uiso 1 1 calc R U .
H51B H 0.8154 0.7355 0.3194 0.043 Uiso 1 1 calc R U .
H51C H 0.7384 0.7785 0.3917 0.043 Uiso 1 1 calc R U .
C52 C 0.8229(2) 0.83803(19) 0.10792(15) 0.0309(7) Uani 1 1 d . . .
H52A H 0.7713 0.8548 0.0827 0.046 Uiso 1 1 calc R U .
H52B H 0.8583 0.7708 0.1145 0.046 Uiso 1 1 calc R U .
H52C H 0.8739 0.8663 0.0796 0.046 Uiso 1 1 calc R U .
C53 C 0.7636(2) 1.03257(17) 0.12869(14) 0.0235(6) Uani 1 1 d . . .
H53A H 0.7898 1.0192 0.0786 0.028 Uiso 1 1 calc R U .
H53B H 0.8237 1.0198 0.1452 0.028 Uiso 1 1 calc R U .
C54 C 0.6911(2) 1.13201(18) 0.13288(14) 0.0267(6) Uani 1 1 d . . .
H54A H 0.7296 1.1730 0.1057 0.032 Uiso 1 1 calc R U .
H54B H 0.6352 1.1462 0.1115 0.032 Uiso 1 1 calc R U .
C55 C 0.5651(2) 1.24304(17) 0.22242(15) 0.0253(6) Uani 1 1 d . . .
C56 C 0.5277(2) 1.24674(18) 0.30369(15) 0.0302(7) Uani 1 1 d . . .
H56A H 0.5896 1.2268 0.3202 0.036 Uiso 1 1 calc R U .
H56B H 0.4860 1.3120 0.3117 0.036 Uiso 1 1 calc R U .
C57 C 0.4635(2) 1.18974(18) 0.35117(16) 0.0342(7) Uani 1 1 d . . .
H57 H 0.4124 1.1966 0.3272 0.041 Uiso 1 1 calc R U .
C58 C 0.4755(2) 1.26454(18) 0.19315(16) 0.0289(6) Uani 1 1 d . . .
H58A H 0.4989 1.2745 0.1406 0.043 Uiso 1 1 calc R U .
H58B H 0.4179 1.3203 0.2109 0.043 Uiso 1 1 calc R U .
H58C H 0.4523 1.2126 0.2091 0.043 Uiso 1 1 calc R U .
C59 C 0.6158(2) 1.31481(19) 0.18592(17) 0.0325(7) Uani 1 1 d . . .
H59A H 0.6753 1.2991 0.2032 0.049 Uiso 1 1 calc R U .
H59B H 0.5651 1.3762 0.1975 0.049 Uiso 1 1 calc R U .
H59C H 0.6394 1.3148 0.1338 0.049 Uiso 1 1 calc R U .
C60 C 0.4032(3) 1.2243(2) 0.42438(17) 0.0545(10) Uani 1 1 d . . .
H60A H 0.3656 1.1845 0.4550 0.082 Uiso 1 1 calc R U .
H60B H 0.3536 1.2877 0.4179 0.082 Uiso 1 1 calc R U .
H60C H 0.4517 1.2228 0.4471 0.082 Uiso 1 1 calc R U .
C61 C 0.9041(2) 0.63919(18) -0.10016(15) 0.0280(6) Uani 1 1 d . . .
H61A H 0.8397 0.6844 -0.1119 0.034 Uiso 1 1 calc R U .
H61B H 0.9563 0.6157 -0.1449 0.034 Uiso 1 1 calc R U .
C62 C 0.9445(2) 0.68465(17) -0.06792(15) 0.0263(6) Uani 1 1 d . . .
H62A H 0.9656 0.7330 -0.1038 0.032 Uiso 1 1 calc R U .
H62B H 0.8896 0.7141 -0.0262 0.032 Uiso 1 1 calc R U .
C63 C 1.0754(2) 0.64937(17) -0.00582(15) 0.0235(6) Uani 1 1 d . . .
H63 H 1.0199 0.6708 0.0391 0.028 Uiso 1 1 calc R U .
C64 C 1.1701(2) 0.57207(17) 0.01442(15) 0.0240(6) Uani 1 1 d . . .
H64A H 1.2057 0.6007 0.0286 0.029 Uiso 1 1 calc R U .
H64B H 1.2186 0.5433 -0.0292 0.029 Uiso 1 1 calc R U .
C65 C 1.1516(2) 0.49471(18) 0.07453(14) 0.0233(6) Uani 1 1 d . . .
C66 C 1.1052(2) 0.73072(18) -0.05170(15) 0.0287(6) Uani 1 1 d . . .
H66A H 1.1509 0.7135 -0.0991 0.043 Uiso 1 1 calc R U .
H66B H 1.1414 0.7467 -0.0282 0.043 Uiso 1 1 calc R U .
H66C H 1.0423 0.7840 -0.0571 0.043 Uiso 1 1 calc R U .
C67 C 1.2559(2) 0.43381(19) 0.09054(15) 0.0282(6) Uani 1 1 d . . .
H67A H 1.2470 0.3835 0.1288 0.042 Uiso 1 1 calc R U .
H67B H 1.2797 0.4712 0.1059 0.042 Uiso 1 1 calc R U .
H67C H 1.3076 0.4080 0.0471 0.042 Uiso 1 1 calc R U .
C68 C 1.0690(2) 0.53240(18) 0.14258(14) 0.0253(6) Uani 1 1 d . . .
H68A H 0.9999 0.5558 0.1359 0.038 Uiso 1 1 calc R U .
H68B H 1.0802 0.5826 0.1523 0.038 Uiso 1 1 calc R U .
H68C H 1.0739 0.4829 0.1832 0.038 Uiso 1 1 calc R U .

loop_
_atom_site_aniso_label
_atom_site_aniso_U_11
_atom_site_aniso_U_22
_atom_site_aniso_U_33
_atom_site_aniso_U_23
_atom_site_aniso_U_13
_atom_site_aniso_U_12
Cu1 0.02879(19) 0.02488(18) 0.0249(2) 0.00058(14) -0.00821(15) -0.01160(15)
Cu2 0.02558(18) 0.01965(17) 0.02370(19) -0.00141(13) -0.00519(14) -0.00663(14)
Cu3 0.0268(2) 0.0181(2) 0.0271(3) -0.00120(19) -0.0123(2) -0.0085(2)
S1 0.0274(4) 0.0206(3) 0.0255(4) -0.0024(3) -0.0059(3) -0.0098(3)
S2 0.0225(3) 0.0221(3) 0.0262(4) -0.0039(3) -0.0077(3) -0.0073(3)
S3 0.0233(3) 0.0234(3) 0.0270(4) -0.0039(3) -0.0087(3) -0.0074(3)
S4 0.0243(3) 0.0200(3) 0.0252(4) -0.0025(3) -0.0089(3) -0.0066(3)
O1 0.0281(10) 0.0253(10) 0.0255(11) -0.0051(8) -0.0046(8) -0.0091(8)
O2 0.0412(12) 0.0271(11) 0.0333(12) -0.0031(9) -0.0068(10) -0.0204(9)
O3 0.0301(11) 0.0263(10) 0.0294(11) -0.0006(8) -0.0095(9) -0.0072(9)
O4 0.0227(10) 0.0263(10) 0.0323(11) -0.0049(8) -0.0074(8) -0.0105(8)
O5 0.0275(10) 0.0197(9) 0.0327(11) -0.0044(8) -0.0087(9) -0.0064(8)
O6 0.0266(10) 0.0359(11) 0.0256(11) -0.0041(9) -0.0097(9) -0.0106(9)
O7 0.0263(10) 0.0290(10) 0.0305(11) -0.0020(8) -0.0097(9) -0.0142(8)
O8 0.0287(10) 0.0308(11) 0.0260(11) 0.0004(8) -0.0096(9) -0.0136(9)
O9 0.0266(10) 0.0315(11) 0.0368(12) -0.0124(9) -0.0112(9) -0.0042(9)
O10 0.0228(10) 0.0262(10) 0.0298(11) -0.0032(8) -0.0059(8) -0.0106(8)
O11 0.0327(11) 0.0297(11) 0.0261(11) -0.0062(8) -0.0099(9) -0.0090(9)
O12 0.0281(10) 0.0179(9) 0.0311(11) -0.0005(8) -0.0107(9) -0.0071(8)
O13 0.0257(10) 0.0212(9) 0.0220(10) -0.0013(8) -0.0086(8) -0.0084(8)
O14 0.0289(10) 0.0210(10) 0.0272(11) -0.0046(8) -0.0031(9) -0.0075(8)
O15 0.0279(10) 0.0219(9) 0.0235(10) -0.0022(8) -0.0093(8) -0.0076(8)
O16 0.0234(9) 0.0228(10) 0.0276(11) 0.0001(8) -0.0108(8) -0.0084(8)
O17 0.0362(11) 0.0296(11) 0.0382(12) -0.0030(9) -0.0154(10) -0.0139(9)
O18 0.0447(12) 0.0268(11) 0.0387(12) 0.0028(9) -0.0211(10) -0.0157(9)
O19 0.0418(12) 0.0466(13) 0.0346(12) -0.0002(10) -0.0135(10) -0.0267(11)
O20 0.0537(15) 0.0765(18) 0.0438(15) -0.0033(13) 0.0078(12) -0.0269(14)
O21 0.0394(13) 0.0538(14) 0.0406(14) 0.0064(11) -0.0003(11) -0.0191(11)
O22 0.0353(11) 0.0363(12) 0.0453(14) -0.0018(10) -0.0133(10) -0.0184(10)
O23 0.0440(13) 0.0549(14) 0.0422(14) -0.0170(11) -0.0166(11) -0.0106(11)
O24 0.0507(13) 0.0393(12) 0.0330(12) -0.0063(10) -0.0064(10) -0.0253(11)
O25 0.028(2) 0.043(2) 0.058(3) -0.011(2) -0.016(2) -0.013(2)
N1 0.0319(13) 0.0281(13) 0.0265(14) -0.0007(10) -0.0081(11) -0.0110(11)
N2 0.0314(13) 0.0315(13) 0.0281(14) 0.0010(10) -0.0094(11) -0.0152(11)
N3 0.0352(13) 0.0290(13) 0.0259(13) -0.0009(10) -0.0085(11) -0.0168(11)
N4 0.0312(13) 0.0273(12) 0.0246(13) 0.0021(10) -0.0119(11) -0.0120(10)
N5 0.0281(12) 0.0219(12) 0.0267(13) -0.0010(10) -0.0086(10) -0.0063(10)
N6 0.0247(12) 0.0212(12) 0.0266(13) -0.0026(10) -0.0091(10) -0.0061(10)
N7 0.0238(12) 0.0200(11) 0.0236(13) -0.0013(9) -0.0094(10) -0.0071(9)
N8 0.0232(12) 0.0200(11) 0.0244(13) -0.0036(9) -0.0081(10) -0.0057(10)
N9 0.0277(12) 0.0215(11) 0.0224(12) -0.0031(9) -0.0079(10) -0.0109(10)
N10 0.0257(12) 0.0194(11) 0.0261(13) -0.0033(9) -0.0097(10) -0.0076(10)
C1 0.0278(14) 0.0217(14) 0.0240(15) -0.0017(11) -0.0078(12) -0.0118(12)
C2 0.0211(13) 0.0216(13) 0.0230(15) -0.0064(11) -0.0060(11) -0.0082(11)
C3 0.0254(14) 0.0178(13) 0.0255(15) -0.0040(11) -0.0096(12) -0.0088(11)
C4 0.0252(14) 0.0203(13) 0.0253(15) -0.0057(11) -0.0084(12) -0.0101(11)
C5 0.0247(14) 0.0230(14) 0.0262(15) -0.0065(11) -0.0082(12) -0.0111(12)
C6 0.0217(14) 0.0187(13) 0.0288(16) -0.0032(11) -0.0077(12) -0.0088(11)
C7 0.0224(14) 0.0210(14) 0.0274(15) -0.0037(11) -0.0079(12) -0.0091(11)
C8 0.0203(13) 0.0195(13) 0.0272(15) -0.0004(11) -0.0127(12) -0.0071(11)
C9 0.0208(13) 0.0214(13) 0.0238(15) 0.0000(11) -0.0095(12) -0.0079(11)
C10 0.0210(13) 0.0214(14) 0.0245(15) -0.0029(11) -0.0093(12) -0.0063(11)
C11 0.0244(14) 0.0215(14) 0.0268(16) -0.0026(11) -0.0124(12) -0.0072(12)
C12 0.0218(14) 0.0207(13) 0.0223(15) 0.0006(11) -0.0102(12) -0.0073(11)
C13 0.0201(13) 0.0221(14) 0.0248(15) -0.0016(11) -0.0094(12) -0.0043(11)
C14 0.0242(14) 0.0166(13) 0.0285(16) -0.0012(11) -0.0099(12) -0.0065(11)
C15 0.0247(14) 0.0157(13) 0.0250(15) 0.0013(11) -0.0080(12) -0.0093(11)
C16 0.0235(14) 0.0195(13) 0.0243(15) -0.0010(11) -0.0046(12) -0.0087(11)
C17 0.0248(14) 0.0197(13) 0.0220(15) 0.0002(11) -0.0059(12) -0.0124(11)
C18 0.0226(14) 0.0180(13) 0.0284(16) 0.0016(11) -0.0109(12) -0.0081(11)
C19 0.0236(14) 0.0156(13) 0.0244(15) 0.0031(11) -0.0053(12) -0.0094(11)
C20 0.0253(14) 0.0183(13) 0.0205(15) 0.0008(11) -0.0064(11) -0.0107(11)
C21 0.0230(14) 0.0184(13) 0.0268(15) -0.0015(11) -0.0078(12) -0.0074(11)
C22 0.0210(13) 0.0195(13) 0.0203(14) -0.0047(11) -0.0008(11) -0.0074(11)
C23 0.0197(13) 0.0213(14) 0.0237(15) -0.0055(11) -0.0029(11) -0.0077(11)
C24 0.0189(13) 0.0198(13) 0.0239(15) -0.0045(11) -0.0064(11) -0.0039(11)
C25 0.0236(14) 0.0166(13) 0.0212(15) -0.0020(11) -0.0029(11) -0.0070(11)
C26 0.0189(13) 0.0226(14) 0.0210(14) -0.0062(11) 0.0003(11) -0.0083(11)
C27 0.0212(13) 0.0227(14) 0.0190(14) -0.0038(11) -0.0040(11) -0.0065(11)
C28 0.0228(14) 0.0197(13) 0.0263(15) -0.0063(11) -0.0070(12) -0.0056(11)
C29 0.0399(18) 0.0289(16) 0.0322(18) 0.0032(13) -0.0089(15) -0.0066(14)
C30 0.0376(18) 0.0360(18) 0.0347(19) 0.0017(14) -0.0125(15) -0.0050(15)
C31 0.0326(16) 0.0478(19) 0.0376(19) -0.0016(15) -0.0127(14) -0.0204(15)
C32 0.0342(16) 0.0447(19) 0.0311(17) -0.0015(14) -0.0043(14) -0.0244(15)
C33 0.0370(17) 0.0374(17) 0.0290(17) -0.0036(13) -0.0045(13) -0.0233(14)
C34 0.054(2) 0.072(3) 0.049(2) -0.0001(19) -0.0144(19) -0.041(2)
C35 0.0336(19) 0.076(3) 0.052(2) 0.007(2) -0.0137(17) -0.0211(19)
C36 0.053(2) 0.0377(18) 0.0323(18) 0.0010(14) -0.0044(15) -0.0280(16)
C37 0.0382(17) 0.0306(16) 0.0305(17) 0.0035(13) -0.0153(14) -0.0141(14)
C38 0.0351(16) 0.0309(16) 0.0316(17) 0.0012(13) -0.0163(14) -0.0094(13)
C39 0.0324(16) 0.0365(17) 0.0321(17) -0.0023(13) -0.0091(14) -0.0175(14)
C40 0.0300(16) 0.0424(18) 0.0262(16) -0.0022(13) -0.0044(13) -0.0187(14)
C41 0.0326(16) 0.0390(18) 0.0335(18) 0.0000(14) -0.0044(14) -0.0168(14)
C42 0.0321(18) 0.049(2) 0.054(2) -0.0050(17) -0.0077(16) -0.0089(16)
C43 0.0408(19) 0.051(2) 0.047(2) -0.0058(17) -0.0101(16) -0.0216(17)
C44 0.044(2) 0.064(3) 0.040(2) 0.0217(18) -0.0014(17) -0.0115(19)
C45 0.0294(15) 0.0291(15) 0.0278(16) -0.0026(12) -0.0063(13) -0.0106(13)
C46 0.0325(16) 0.0273(15) 0.0236(16) 0.0001(12) -0.0074(13) -0.0104(13)
C47 0.0244(14) 0.0217(14) 0.0283(16) 0.0000(11) -0.0088(12) -0.0093(12)
C48 0.0264(14) 0.0191(13) 0.0292(16) -0.0023(12) -0.0108(12) -0.0076(12)
C49 0.0236(14) 0.0203(14) 0.0240(15) -0.0019(11) -0.0073(12) -0.0046(11)
C50 0.0350(16) 0.0292(15) 0.0318(17) 0.0013(13) -0.0089(14) -0.0171(13)
C51 0.0292(15) 0.0252(15) 0.0294(16) 0.0005(12) -0.0111(13) -0.0080(12)
C52 0.0330(16) 0.0259(15) 0.0300(17) -0.0041(12) -0.0075(13) -0.0088(13)
C53 0.0235(14) 0.0251(14) 0.0218(15) -0.0022(11) -0.0052(11) -0.0105(12)
C54 0.0314(15) 0.0249(14) 0.0241(15) -0.0014(12) -0.0082(12) -0.0119(12)
C55 0.0248(14) 0.0208(14) 0.0284(16) -0.0014(12) -0.0076(12) -0.0078(12)
C56 0.0346(16) 0.0209(14) 0.0305(17) -0.0054(12) -0.0105(13) -0.0043(12)
C57 0.0331(16) 0.0236(15) 0.0302(17) -0.0006(13) -0.0057(14) -0.0011(13)
C58 0.0289(15) 0.0229(14) 0.0338(17) 0.0014(12) -0.0117(13) -0.0095(12)
C59 0.0329(16) 0.0224(15) 0.0420(19) -0.0022(13) -0.0127(14) -0.0097(13)
C60 0.066(2) 0.0272(17) 0.033(2) -0.0039(14) 0.0012(17) 0.0022(16)
C61 0.0328(16) 0.0235(14) 0.0321(17) 0.0030(12) -0.0164(13) -0.0127(13)
C62 0.0296(15) 0.0182(13) 0.0318(17) -0.0018(12) -0.0141(13) -0.0062(12)
C63 0.0244(14) 0.0215(14) 0.0262(15) -0.0061(11) -0.0073(12) -0.0084(12)
C64 0.0241(14) 0.0245(14) 0.0266(16) -0.0054(12) -0.0083(12) -0.0100(12)
C65 0.0233(14) 0.0248(14) 0.0254(15) -0.0053(12) -0.0088(12) -0.0098(12)
C66 0.0322(15) 0.0264(15) 0.0321(17) -0.0031(12) -0.0095(13) -0.0153(13)
C67 0.0277(15) 0.0300(15) 0.0299(16) -0.0021(12) -0.0119(13) -0.0117(13)
C68 0.0264(14) 0.0290(15) 0.0253(16) -0.0061(12) -0.0070(12) -0.0137(12)

loop_
_atom_type_symbol
_atom_type_description
_atom_type_scat_dispersion_real
_atom_type_scat_dispersion_imag
_atom_type_scat_source
C C 0.0033 0.0016 'International Tables Vol C Tables 4.2.6.8 and 6.1.1.4'
H H 0.0000 0.0000 'International Tables Vol C Tables 4.2.6.8 and 6.1.1.4'
N N 0.0061 0.0033 'International Tables Vol C Tables 4.2.6.8 and 6.1.1.4'
O O 0.0106 0.0060 'International Tables Vol C Tables 4.2.6.8 and 6.1.1.4'
S S 0.1246 0.1234 'International Tables Vol C Tables 4.2.6.8 and 6.1.1.4'
Cu Cu 0.3201 1.2651 'International Tables Vol C Tables 4.2.6.8 and 6.1.1.4'

loop_
_geom_angle_atom_site_label_1
_geom_angle_atom_site_label_2
_geom_angle_atom_site_label_3
_geom_angle
_geom_angle_site_symmetry_1
_geom_angle_site_symmetry_3
N1 Cu1 N4 95.43(9) . .
N1 Cu1 N2 85.03(9) . .
N4 Cu1 N2 173.03(9) . .
N1 Cu1 N3 172.04(9) . .
N4 Cu1 N3 85.52(9) . .
N2 Cu1 N3 93.07(9) . .
N1 Cu1 O1 97.94(8) . .
N4 Cu1 O1 94.79(8) . .
N2 Cu1 O1 92.02(8) . .
N3 Cu1 O1 89.84(8) . .
N5 Cu2 N7 179.62(9) . .
N5 Cu2 N6 85.50(9) . .
N7 Cu2 N6 94.88(8) . .
N5 Cu2 N8 94.09(9) . .
N7 Cu2 N8 85.53(8) . .
N6 Cu2 N8 179.32(9) . .
N5 Cu2 O7 100.89(8) . .
N7 Cu2 O7 79.16(7) . .
N6 Cu2 O7 84.05(7) . .
N8 Cu2 O7 96.56(7) . .
N5 Cu2 O4 83.57(8) . 1_655
N7 Cu2 O4 96.39(7) . 1_655
N6 Cu2 O4 94.47(7) . 1_655
N8 Cu2 O4 84.95(7) . 1_655
O7 Cu2 O4 175.15(6) . 1_655
N10 Cu3 N10 180.0 . 2_765
N10 Cu3 N9 86.01(8) . .
N10 Cu3 N9 93.99(8) 2_765 .
N10 Cu3 N9 93.99(8) . 2_765
N10 Cu3 N9 86.01(8) 2_765 2_765
N9 Cu3 N9 180.00(10) . 2_765
N10 Cu3 O10 94.01(7) . .
N10 Cu3 O10 85.99(7) 2_765 .
N9 Cu3 O10 80.89(7) . .
N9 Cu3 O10 99.11(7) 2_765 .
O2 S1 O3 113.26(11) . .
O2 S1 O1 112.41(11) . .
O3 S1 O1 111.95(11) . .
O2 S1 C1 107.46(12) . .
O3 S1 C1 105.30(12) . .
O1 S1 C1 105.80(11) . .
O6 S2 O5 112.94(11) . .
O6 S2 O4 111.94(11) . .
O5 S2 O4 112.02(11) . .
O6 S2 C10 107.72(12) . .
O5 S2 C10 105.51(12) . .
O4 S2 C10 106.16(11) . .
O9 S3 O7 113.73(11) . .
O9 S3 O8 111.98(12) . .
O7 S3 O8 110.81(11) . .
O9 S3 C17 107.83(12) . .
O7 S3 C17 105.75(11) . .
O8 S3 C17 106.21(11) . .
O11 S4 O10 113.60(11) . .
O11 S4 O12 113.87(11) . .
O10 S4 O12 111.32(11) . .
O11 S4 C24 107.98(12) . .
O10 S4 C24 103.89(11) . .
O12 S4 C24 105.25(11) . .
S1 O1 Cu1 128.22(10) . .
S3 O7 Cu2 136.92(11) . .
S4 O10 Cu3 134.99(10) . .
C13 O14 H14 113.6 . .
C20 O15 H15 107.7 . .
C27 O16 H16 124.2 . .
H17A O17 H17B 101.8 . .
H18A O18 H18B 108.3 . .
H19A O19 H19B 102.4 . .
H20A O20 H20B 116.3 . .
H21A O21 H21B 111.9 . .
H22A O22 H22B 107.8 . .
H23A O23 H23B 94.5 . .
H24A O24 H24B 97.9 . .
H25A O25 H25B 104.5 . .
C29 N1 C41 113.1(2) . .
C29 N1 Cu1 104.19(17) . .
C41 N1 Cu1 120.42(18) . .
C29 N1 H1 107.3 . .
C41 N1 H1 109.7 . .
Cu1 N1 H1 100.8 . .
C30 N2 C31 114.5(2) . .
C30 N2 Cu1 108.18(18) . .
C31 N2 Cu1 118.28(18) . .
C30 N2 H2 105.0 . .
C31 N2 H2 104.8 . .
Cu1 N2 H2 104.7 . .
C37 N3 C33 112.9(2) . .
C37 N3 Cu1 107.82(17) . .
C33 N3 Cu1 120.26(17) . .
C37 N3 H3 105.1 . .
C33 N3 H3 105.7 . .
Cu1 N3 H3 103.7 . .
C38 N4 C39 115.8(2) . .
C38 N4 Cu1 105.67(17) . .
C39 N4 Cu1 121.37(17) . .
C38 N4 H4 111.0 . .
C39 N4 H4 102.3 . .
Cu1 N4 H4 99.2 . .
C45 N5 C57 113.1(2) . .
C45 N5 Cu2 106.84(16) . .
C57 N5 Cu2 117.67(17) . .
C45 N5 H5 108.7 . .
C57 N5 H5 105.0 . .
Cu2 N5 H5 105.0 . .
C46 N6 C47 114.7(2) . .
C46 N6 Cu2 106.79(15) . .
C47 N6 Cu2 123.30(16) . .
C46 N6 H6 109.0 . .
C47 N6 H6 102.6 . .
Cu2 N6 H6 98.4 . .
C53 N7 C49 114.16(19) . .
C53 N7 Cu2 106.94(15) . .
C49 N7 Cu2 118.34(16) . .
C53 N7 H7 102.9 . .
C49 N7 H7 103.0 . .
Cu2 N7 H7 110.3 . .
C54 N8 C55 114.9(2) . .
C54 N8 Cu2 106.87(15) . .
C55 N8 Cu2 121.49(16) . .
C54 N8 H8 108.1 . .
C55 N8 H8 106.1 . .
Cu2 N8 H8 97.3 . .
C61 N9 C65 113.8(2) . 2_765
C61 N9 Cu3 106.47(15) . .
C65 N9 Cu3 121.43(15) 2_765 .
C61 N9 H9 108.8 . .
C65 N9 H9 107.1 2_765 .
Cu3 N9 H9 97.6 . .
C62 N10 C63 112.78(19) . .
C62 N10 Cu3 107.09(15) . .
C63 N10 Cu3 119.77(16) . .
C62 N10 H10 103.7 . .
C63 N10 H10 107.4 . .
Cu3 N10 H10 104.6 . .
C6 C1 C2 119.9(2) . .
C6 C1 S1 120.1(2) . .
C2 C1 S1 120.0(2) . .
C3 C2 C1 120.9(2) . .
C3 C2 H2A 119.6 . .
C1 C2 H2A 119.6 . .
C2 C3 C4 119.5(2) . .
C2 C3 C7 119.7(2) . .
C4 C3 C7 120.8(2) . .
O13 C4 C3 120.7(2) . .
O13 C4 C5 120.0(2) . .
C3 C4 C5 119.2(2) . .
C6 C5 C4 119.6(2) . .
C6 C5 C28 120.7(2) . .
C4 C5 C28 119.7(2) . .
C1 C6 C5 120.9(2) . .
C1 C6 H6A 119.5 . .
C5 C6 H6A 119.5 . .
C3 C7 C8 115.3(2) . .
C3 C7 H7A 108.4 . .
C8 C7 H7A 108.4 . .
C3 C7 H7B 108.4 . .
C8 C7 H7B 108.4 . .
H7A C7 H7B 107.5 . .
C9 C8 C13 118.1(2) . .
C9 C8 C7 121.0(2) . .
C13 C8 C7 120.8(2) . .
C10 C9 C8 121.6(2) . .
C10 C9 H9A 119.2 . .
C8 C9 H9A 119.2 . .
C9 C10 C11 119.4(2) . .
C9 C10 S2 120.4(2) . .
C11 C10 S2 120.11(19) . .
C12 C11 C10 120.9(2) . .
C12 C11 H11 119.6 . .
C10 C11 H11 119.6 . .
C11 C12 C13 119.1(2) . .
C11 C12 C14 122.1(2) . .
C13 C12 C14 118.9(2) . .
O14 C13 C8 122.4(2) . .
O14 C13 C12 117.0(2) . .
C8 C13 C12 120.6(2) . .
C12 C14 C15 112.8(2) . .
C12 C14 H14A 109.0 . .
C15 C14 H14A 109.0 . .
C12 C14 H14B 109.0 . .
C15 C14 H14B 109.0 . .
H14A C14 H14B 107.8 . .
C20 C15 C16 118.5(2) . .
C20 C15 C14 121.6(2) . .
C16 C15 C14 119.9(2) . .
C17 C16 C15 120.3(2) . .
C17 C16 H16A 119.9 . .
C15 C16 H16A 119.9 . .
C16 C17 C18 120.2(2) . .
C16 C17 S3 120.9(2) . .
C18 C17 S3 118.94(19) . .
C19 C18 C17 121.3(2) . .
C19 C18 H18 119.3 . .
C17 C18 H18 119.3 . .
C18 C19 C20 117.9(2) . .
C18 C19 C21 119.8(2) . .
C20 C19 C21 122.3(2) . .
O15 C20 C15 118.7(2) . .
O15 C20 C19 119.5(2) . .
C15 C20 C19 121.7(2) . .
C19 C21 C22 111.3(2) . .
C19 C21 H21C 109.4 . .
C22 C21 H21C 109.4 . .
C19 C21 H21D 109.4 . .
C22 C21 H21D 109.4 . .
H21C C21 H21D 108.0 . .
C23 C22 C27 118.6(2) . .
C23 C22 C21 120.2(2) . .
C27 C22 C21 121.2(2) . .
C22 C23 C24 121.2(2) . .
C22 C23 H23 119.4 . .
C24 C23 H23 119.4 . .
C25 C24 C23 119.8(2) . .
C25 C24 S4 122.02(19) . .
C23 C24 S4 118.18(19) . .
C24 C25 C26 120.8(2) . .
C24 C25 H25 119.6 . .
C26 C25 H25 119.6 . .
C25 C26 C27 118.9(2) . .
C25 C26 C28 119.8(2) . .
C27 C26 C28 121.2(2) . .
O16 C27 C26 122.0(2) . .
O16 C27 C22 117.3(2) . .
C26 C27 C22 120.7(2) . .
C5 C28 C26 114.0(2) . .
C5 C28 H28A 108.7 . .
C26 C28 H28A 108.7 . .
C5 C28 H28B 108.7 . .
C26 C28 H28B 108.7 . .
H28A C28 H28B 107.6 . .
N1 C29 C30 106.7(2) . .
N1 C29 H29A 110.4 . .
C30 C29 H29A 110.4 . .
N1 C29 H29B 110.4 . .
C30 C29 H29B 110.4 . .
H29A C29 H29B 108.6 . .
N2 C30 C29 109.4(2) . .
N2 C30 H30A 109.8 . .
C29 C30 H30A 109.8 . .
N2 C30 H30B 109.8 . .
C29 C30 H30B 109.8 . .
H30A C30 H30B 108.2 . .
N2 C31 C35 110.4(3) . .
N2 C31 C32 108.5(2) . .
C35 C31 C32 108.4(3) . .
N2 C31 C34 106.9(2) . .
C35 C31 C34 112.6(3) . .
C32 C31 C34 110.0(3) . .
C33 C32 C31 119.2(3) . .
C33 C32 H32A 107.5 . .
C31 C32 H32A 107.5 . .
C33 C32 H32B 107.5 . .
C31 C32 H32B 107.5 . .
H32A C32 H32B 107.0 . .
N3 C33 C32 110.5(2) . .
N3 C33 C36 111.1(2) . .
C32 C33 C36 109.7(3) . .
N3 C33 H33 108.5 . .
C32 C33 H33 108.5 . .
C36 C33 H33 108.5 . .
C31 C34 H34A 109.5 . .
C31 C34 H34B 109.5 . .
H34A C34 H34B 109.5 . .
C31 C34 H34C 109.5 . .
H34A C34 H34C 109.5 . .
H34B C34 H34C 109.5 . .
C31 C35 H35A 109.5 . .
C31 C35 H35B 109.5 . .
H35A C35 H35B 109.5 . .
C31 C35 H35C 109.5 . .
H35A C35 H35C 109.5 . .
H35B C35 H35C 109.5 . .
C33 C36 H36A 109.5 . .
C33 C36 H36B 109.5 . .
H36A C36 H36B 109.5 . .
C33 C36 H36C 109.5 . .
H36A C36 H36C 109.5 . .
H36B C36 H36C 109.5 . .
N3 C37 C38 108.5(2) . .
N3 C37 H37A 110.0 . .
C38 C37 H37A 110.0 . .
N3 C37 H37B 110.0 . .
C38 C37 H37B 110.0 . .
H37A C37 H37B 108.4 . .
N4 C38 C37 108.0(2) . .
N4 C38 H38A 110.1 . .
C37 C38 H38A 110.1 . .
N4 C38 H38B 110.1 . .
C37 C38 H38B 110.1 . .
H38A C38 H38B 108.4 . .
N4 C39 C43 111.9(2) . .
N4 C39 C40 108.1(2) . .
C43 C39 C40 112.1(3) . .
N4 C39 C42 109.7(2) . .
C43 C39 C42 108.0(2) . .
C40 C39 C42 107.0(3) . .
C41 C40 C39 118.5(3) . .
C41 C40 H40A 107.7 . .
C39 C40 H40A 107.7 . .
C41 C40 H40B 107.7 . .
C39 C40 H40B 107.7 . .
H40A C40 H40B 107.1 . .
N1 C41 C40 109.4(2) . .
N1 C41 C44 111.3(3) . .
C40 C41 C44 109.3(3) . .
N1 C41 H41 109.0 . .
C40 C41 H41 109.0 . .
C44 C41 H41 109.0 . .
C39 C42 H42A 109.5 . .
C39 C42 H42B 109.5 . .
H42A C42 H42B 109.5 . .
C39 C42 H42C 109.5 . .
H42A C42 H42C 109.5 . .
H42B C42 H42C 109.5 . .
C39 C43 H43A 109.5 . .
C39 C43 H43B 109.5 . .
H43A C43 H43B 109.5 . .
C39 C43 H43C 109.5 . .
H43A C43 H43C 109.5 . .
H43B C43 H43C 109.5 . .
C41 C44 H44A 109.5 . .
C41 C44 H44B 109.5 . .
H44A C44 H44B 109.5 . .
C41 C44 H44C 109.5 . .
H44A C44 H44C 109.5 . .
H44B C44 H44C 109.5 . .
N5 C45 C46 108.3(2) . .
N5 C45 H45A 110.0 . .
C46 C45 H45A 110.0 . .
N5 C45 H45B 110.0 . .
C46 C45 H45B 110.0 . .
H45A C45 H45B 108.4 . .
N6 C46 C45 107.4(2) . .
N6 C46 H46A 110.2 . .
C45 C46 H46A 110.2 . .
N6 C46 H46B 110.2 . .
C45 C46 H46B 110.2 . .
H46A C46 H46B 108.5 . .
N6 C47 C51 110.8(2) . .
N6 C47 C50 109.5(2) . .
C51 C47 C50 109.9(2) . .
N6 C47 C48 107.6(2) . .
C51 C47 C48 111.7(2) . .
C50 C47 C48 107.1(2) . .
C49 C48 C47 118.1(2) . .
C49 C48 H48A 107.8 . .
C47 C48 H48A 107.8 . .
C49 C48 H48B 107.8 . .
C47 C48 H48B 107.8 . .
H48A C48 H48B 107.1 . .
N7 C49 C48 110.6(2) . .
N7 C49 C52 112.3(2) . .
C48 C49 C52 109.6(2) . .
N7 C49 H49 108.1 . .
C48 C49 H49 108.1 . .
C52 C49 H49 108.1 . .
C47 C50 H50A 109.5 . .
C47 C50 H50B 109.5 . .
H50A C50 H50B 109.5 . .
C47 C50 H50C 109.5 . .
H50A C50 H50C 109.5 . .
H50B C50 H50C 109.5 . .
C47 C51 H51A 109.5 . .
C47 C51 H51B 109.5 . .
H51A C51 H51B 109.5 . .
C47 C51 H51C 109.5 . .
H51A C51 H51C 109.5 . .
H51B C51 H51C 109.5 . .
C49 C52 H52A 109.5 . .
C49 C52 H52B 109.5 . .
H52A C52 H52B 109.5 . .
C49 C52 H52C 109.5 . .
H52A C52 H52C 109.5 . .
H52B C52 H52C 109.5 . .
N7 C53 C54 107.8(2) . .
N7 C53 H53A 110.1 . .
C54 C53 H53A 110.1 . .
N7 C53 H53B 110.1 . .
C54 C53 H53B 110.1 . .
H53A C53 H53B 108.5 . .
N8 C54 C53 108.9(2) . .
N8 C54 H54A 109.9 . .
C53 C54 H54A 109.9 . .
N8 C54 H54B 109.9 . .
C53 C54 H54B 109.9 . .
H54A C54 H54B 108.3 . .
N8 C55 C58 110.8(2) . .
N8 C55 C56 107.6(2) . .
C58 C55 C56 111.6(2) . .
N8 C55 C59 109.4(2) . .
C58 C55 C59 109.7(2) . .
C56 C55 C59 107.6(2) . .
C57 C56 C55 117.7(2) . .
C57 C56 H56A 107.9 . .
C55 C56 H56A 107.9 . .
C57 C56 H56B 107.9 . .
C55 C56 H56B 107.9 . .
H56A C56 H56B 107.2 . .
N5 C57 C56 109.1(2) . .
N5 C57 C60 111.9(2) . .
C56 C57 C60 110.9(3) . .
N5 C57 H57 108.3 . .
C56 C57 H57 108.3 . .
C60 C57 H57 108.3 . .
C55 C58 H58A 109.5 . .
C55 C58 H58B 109.5 . .
H58A C58 H58B 109.5 . .
C55 C58 H58C 109.5 . .
H58A C58 H58C 109.5 . .
H58B C58 H58C 109.5 . .
C55 C59 H59A 109.5 . .
C55 C59 H59B 109.5 . .
H59A C59 H59B 109.5 . .
C55 C59 H59C 109.5 . .
H59A C59 H59C 109.5 . .
H59B C59 H59C 109.5 . .
C57 C60 H60A 109.5 . .
C57 C60 H60B 109.5 . .
H60A C60 H60B 109.5 . .
C57 C60 H60C 109.5 . .
H60A C60 H60C 109.5 . .
H60B C60 H60C 109.5 . .
N9 C61 C62 108.3(2) . .
N9 C61 H61A 110.0 . .
C62 C61 H61A 110.0 . .
N9 C61 H61B 110.0 . .
C62 C61 H61B 110.0 . .
H61A C61 H61B 108.4 . .
N10 C62 C61 108.4(2) . .
N10 C62 H62A 110.0 . .
C61 C62 H62A 110.0 . .
N10 C62 H62B 110.0 . .
C61 C62 H62B 110.0 . .
H62A C62 H62B 108.4 . .
N10 C63 C64 109.5(2) . .
N10 C63 C66 111.3(2) . .
C64 C63 C66 109.7(2) . .
N10 C63 H63 108.7 . .
C64 C63 H63 108.7 . .
C66 C63 H63 108.7 . .
C63 C64 C65 117.9(2) . .
C63 C64 H64A 107.8 . .
C65 C64 H64A 107.8 . .
C63 C64 H64B 107.8 . .
C65 C64 H64B 107.8 . .
H64A C64 H64B 107.2 . .
N9 C65 C68 109.6(2) 2_765 .
N9 C65 C64 107.9(2) 2_765 .
C68 C65 C64 112.2(2) . .
N9 C65 C67 109.7(2) 2_765 .
C68 C65 C67 110.1(2) . .
C64 C65 C67 107.2(2) . .
C63 C66 H66A 109.5 . .
C63 C66 H66B 109.5 . .
H66A C66 H66B 109.5 . .
C63 C66 H66C 109.5 . .
H66A C66 H66C 109.5 . .
H66B C66 H66C 109.5 . .
C65 C67 H67A 109.5 . .
C65 C67 H67B 109.5 . .
H67A C67 H67B 109.5 . .
C65 C67 H67C 109.5 . .
H67A C67 H67C 109.5 . .
H67B C67 H67C 109.5 . .
C65 C68 H68A 109.5 . .
C65 C68 H68B 109.5 . .
H68A C68 H68B 109.5 . .
C65 C68 H68C 109.5 . .
H68A C68 H68C 109.5 . .
H68B C68 H68C 109.5 . .

loop_
_geom_bond_atom_site_label_1
_geom_bond_atom_site_label_2
_geom_bond_distance
_geom_bond_site_symmetry_2
Cu1 N1 2.013(2) .
Cu1 N4 2.021(2) .
Cu1 N2 2.034(2) .
Cu1 N3 2.043(2) .
Cu1 O1 2.3698(18) .
Cu2 N5 2.020(2) .
Cu2 N7 2.023(2) .
Cu2 N6 2.041(2) .
Cu2 N8 2.045(2) .
Cu2 O7 2.5062(17) .
Cu2 O4 2.5905(17) 1_655
Cu3 N10 2.012(2) .
Cu3 N10 2.012(2) 2_765
Cu3 N9 2.039(2) .
Cu3 N9 2.039(2) 2_765
Cu3 O10 2.5783(18) .
S1 O2 1.4540(18) .
S1 O3 1.4595(19) .
S1 O1 1.4680(19) .
S1 C1 1.770(3) .
S2 O6 1.4625(19) .
S2 O5 1.4638(18) .
S2 O4 1.4645(18) .
S2 C10 1.761(3) .
S3 O9 1.4458(19) .
S3 O7 1.4638(18) .
S3 O8 1.4705(19) .
S3 C17 1.773(3) .
S4 O11 1.4480(19) .
S4 O10 1.4676(18) .
S4 O12 1.4713(18) .
S4 C24 1.781(3) .
O13 C4 1.336(3) .
O14 C13 1.339(3) .
O14 H14 0.9639 .
O15 C20 1.376(3) .
O15 H15 0.9982 .
O16 C27 1.359(3) .
O16 H16 0.9077 .
O17 H17A 0.8646 .
O17 H17B 0.9356 .
O18 H18A 0.9756 .
O18 H18B 0.9634 .
O19 H19A 0.8818 .
O19 H19B 0.9692 .
O20 H20A 0.9863 .
O20 H20B 0.8380 .
O21 H21A 0.9388 .
O21 H21B 0.8507 .
O22 H22A 0.9760 .
O22 H22B 0.8874 .
O23 H23A 0.9919 .
O23 H23B 0.9437 .
O24 H24A 0.8548 .
O24 H24B 0.9560 .
O25 H25A 0.8111 .
O25 H25B 0.8479 .
N1 C29 1.483(4) .
N1 C41 1.501(4) .
N1 H1 0.8470 .
N2 C30 1.479(4) .
N2 C31 1.499(4) .
N2 H2 0.9559 .
N3 C37 1.499(4) .
N3 C33 1.499(3) .
N3 H3 0.9326 .
N4 C38 1.482(3) .
N4 C39 1.504(3) .
N4 H4 0.9735 .
N5 C45 1.478(3) .
N5 C57 1.499(3) .
N5 H5 0.9283 .
N6 C46 1.480(3) .
N6 C47 1.504(3) .
N6 H6 0.9763 .
N7 C53 1.483(3) .
N7 C49 1.499(3) .
N7 H7 0.9374 .
N8 C54 1.485(3) .
N8 C55 1.510(3) .
N8 H8 0.9065 .
N9 C61 1.490(3) .
N9 C65 1.515(3) 2_765
N9 H9 0.9701 .
N10 C62 1.484(3) .
N10 C63 1.498(3) .
N10 H10 0.9659 .
C1 C6 1.387(4) .
C1 C2 1.393(4) .
C2 C3 1.390(4) .
C2 H2A 0.9500 .
C3 C4 1.416(4) .
C3 C7 1.520(3) .
C4 C5 1.420(4) .
C5 C6 1.388(4) .
C5 C28 1.517(4) .
C6 H6A 0.9500 .
C7 C8 1.523(3) .
C7 H7A 0.9900 .
C7 H7B 0.9900 .
C8 C9 1.391(4) .
C8 C13 1.406(4) .
C9 C10 1.386(3) .
C9 H9A 0.9500 .
C10 C11 1.394(4) .
C11 C12 1.378(4) .
C11 H11 0.9500 .
C12 C13 1.413(4) .
C12 C14 1.518(3) .
C14 C15 1.519(3) .
C14 H14A 0.9900 .
C14 H14B 0.9900 .
C15 C20 1.399(4) .
C15 C16 1.401(4) .
C16 C17 1.381(3) .
C16 H16A 0.9500 .
C17 C18 1.390(4) .
C18 C19 1.388(4) .
C18 H18 0.9500 .
C19 C20 1.401(3) .
C19 C21 1.515(4) .
C21 C22 1.518(3) .
C21 H21C 0.9900 .
C21 H21D 0.9900 .
C22 C23 1.386(4) .
C22 C27 1.410(3) .
C23 C24 1.394(4) .
C23 H23 0.9500 .
C24 C25 1.380(3) .
C25 C26 1.398(4) .
C25 H25 0.9500 .
C26 C27 1.402(4) .
C26 C28 1.526(3) .
C28 H28A 0.9900 .
C28 H28B 0.9900 .
C29 C30 1.505(4) .
C29 H29A 0.9900 .
C29 H29B 0.9900 .
C30 H30A 0.9900 .
C30 H30B 0.9900 .
C31 C35 1.532(5) .
C31 C32 1.537(4) .
C31 C34 1.555(4) .
C32 C33 1.512(4) .
C32 H32A 0.9900 .
C32 H32B 0.9900 .
C33 C36 1.532(4) .
C33 H33 1.0000 .
C34 H34A 0.9800 .
C34 H34B 0.9800 .
C34 H34C 0.9800 .
C35 H35A 0.9800 .
C35 H35B 0.9800 .
C35 H35C 0.9800 .
C36 H36A 0.9800 .
C36 H36B 0.9800 .
C36 H36C 0.9800 .
C37 C38 1.510(4) .
C37 H37A 0.9900 .
C37 H37B 0.9900 .
C38 H38A 0.9900 .
C38 H38B 0.9900 .
C39 C43 1.520(4) .
C39 C40 1.527(4) .
C39 C42 1.552(4) .
C40 C41 1.523(4) .
C40 H40A 0.9900 .
C40 H40B 0.9900 .
C41 C44 1.535(4) .
C41 H41 1.0000 .
C42 H42A 0.9800 .
C42 H42B 0.9800 .
C42 H42C 0.9800 .
C43 H43A 0.9800 .
C43 H43B 0.9800 .
C43 H43C 0.9800 .
C44 H44A 0.9800 .
C44 H44B 0.9800 .
C44 H44C 0.9800 .
C45 C46 1.513(4) .
C45 H45A 0.9900 .
C45 H45B 0.9900 .
C46 H46A 0.9900 .
C46 H46B 0.9900 .
C47 C51 1.525(4) .
C47 C50 1.538(4) .
C47 C48 1.544(4) .
C48 C49 1.517(4) .
C48 H48A 0.9900 .
C48 H48B 0.9900 .
C49 C52 1.528(4) .
C49 H49 1.0000 .
C50 H50A 0.9800 .
C50 H50B 0.9800 .
C50 H50C 0.9800 .
C51 H51A 0.9800 .
C51 H51B 0.9800 .
C51 H51C 0.9800 .
C52 H52A 0.9800 .
C52 H52B 0.9800 .
C52 H52C 0.9800 .
C53 C54 1.507(4) .
C53 H53A 0.9900 .
C53 H53B 0.9900 .
C54 H54A 0.9900 .
C54 H54B 0.9900 .
C55 C58 1.525(4) .
C55 C56 1.538(4) .
C55 C59 1.539(4) .
C56 C57 1.520(4) .
C56 H56A 0.9900 .
C56 H56B 0.9900 .
C57 C60 1.531(4) .
C57 H57 1.0000 .
C58 H58A 0.9800 .
C58 H58B 0.9800 .
C58 H58C 0.9800 .
C59 H59A 0.9800 .
C59 H59B 0.9800 .
C59 H59C 0.9800 .
C60 H60A 0.9800 .
C60 H60B 0.9800 .
C60 H60C 0.9800 .
C61 C62 1.507(4) .
C61 H61A 0.9900 .
C61 H61B 0.9900 .
C62 H62A 0.9900 .
C62 H62B 0.9900 .
C63 C64 1.532(4) .
C63 C66 1.532(4) .
C63 H63 1.0000 .
C64 C65 1.536(4) .
C64 H64A 0.9900 .
C64 H64B 0.9900 .
C65 N9 1.515(3) 2_765
C65 C68 1.530(4) .
C65 C67 1.539(4) .
C66 H66A 0.9800 .
C66 H66B 0.9800 .
C66 H66C 0.9800 .
C67 H67A 0.9800 .
C67 H67B 0.9800 .
C67 H67C 0.9800 .
C68 H68A 0.9800 .
C68 H68B 0.9800 .
C68 H68C 0.9800 .

loop_
_geom_hbond_atom_site_label_D
_geom_hbond_atom_site_label_H
_geom_hbond_atom_site_label_A
_geom_hbond_distance_DH
_geom_hbond_distance_HA
_geom_hbond_distance_DA
_geom_hbond_angle_DHA
_geom_hbond_site_symmetry_A
O14 H14 O13 0.96 1.55 2.504(2) 168.8 .
O15 H15 O16 1.00 1.78 2.741(2) 159.9 .
O16 H16 O13 0.91 1.62 2.514(2) 166.9 .
O17 H17A O2 0.86 2.05 2.873(3) 157.8 1_565
O17 H17B O9 0.94 1.91 2.768(3) 152.2 .
O18 H18A O5 0.98 1.90 2.853(2) 165.2 .
O18 H18B O12 0.96 1.84 2.795(3) 169.3 1_465
O19 H19A O6 0.88 1.94 2.806(3) 166.6 .
O19 H19B O22 0.97 1.84 2.767(3) 158.4 .
O20 H20A O6 0.99 1.95 2.905(3) 161.1 .
O20 H20B O21 0.84 2.13 2.955(4) 169.5 2_576
O21 H21A O8 0.94 1.89 2.829(3) 176.7 .
O21 H21B O19 0.85 2.02 2.829(3) 159.4 .
O22 H22A O17 0.98 1.85 2.805(3) 164.8 .
O22 H22B O18 0.89 1.96 2.820(3) 162.6 .
O23 H23A O18 0.99 1.83 2.812(3) 171.3 .
O23 H23B O24 0.94 1.90 2.817(3) 162.3 .
O24 H24A O19 0.85 1.97 2.822(3) 173.6 .
O24 H24B O21 0.96 1.85 2.773(3) 160.3 2_576
O25 H25A O20 0.81 2.12 2.873(5) 154.2 .
O25 H25B O23 0.85 2.26 3.083(4) 163.7 .
N1 H1 O23 0.85 2.13 2.957(3) 166.2 2_576
N2 H2 O3 0.96 1.96 2.870(3) 158.2 .
N4 H4 O24 0.97 1.99 2.946(3) 168.2 2_576
N5 H5 O4 0.93 2.59 3.101(3) 115.2 1_655
N6 H6 O7 0.98 2.46 3.063(3) 120.0 .
N6 H6 O8 0.98 2.04 3.001(3) 169.7 .
N8 H8 O4 0.91 2.56 3.156(3) 123.6 1_655
N8 H8 O5 0.91 2.19 3.086(3) 171.7 1_655
N9 H9 O10 0.97 2.37 3.023(3) 124.2 .
N10 H10 O12 0.97 2.04 2.988(3) 166.1 2_765
C40 H40B O2 0.99 2.54 3.379(3) 142.6 2_566
C43 H43C O1 0.98 2.41 3.286(4) 148.4 .
C44 H44B O2 0.98 2.60 3.442(4) 144.5 2_566
C51 H51A O4 0.98 2.45 3.370(3) 155.9 1_655
C53 H53A O14 0.99 2.55 3.359(3) 138.8 2_675
C56 H56B O3 0.99 2.34 3.226(3) 148.7 1_565
C58 H58C O7 0.98 2.44 3.344(3) 153.2 .
C60 H60B O3 0.98 2.52 3.349(4) 142.8 1_565
C60 H60C O25 0.98 2.30 3.248(5) 162.8 1_655
C67 H67A O17 0.98 2.55 3.497(3) 163.1 1_645
C68 H68A O10 0.98 2.36 3.319(3) 165.5 .
